data_7708649
loop_
_publ_author_name
'Schulz, Axel'
'Szych, Lilian'
'Pilopp, Yannic'
'Bresien, Jonas'
'Villinger, Alexander'
'L\"udtke, Karsten Paul'

_publ_section_title
;
 On the Reaction of Potassium Phosphide KP(iPr)Ter with Chalcogenes,
 Heteroallenes and Acyl Chloride
;
_journal_name_full 'Dalton Transactions'
_journal_paper_doi 10.1039/D1DT03400F
_journal_year 2021
_chemical_formula_moiety 'C38 H47 O P'
_chemical_formula_sum 'C38 H47 O P'
_chemical_formula_weight 550.72
_space_group_crystal_system monoclinic
_space_group_IT_number 14
_space_group_name_Hall '-P 2ybc'
_space_group_name_H-M_alt 'P 1 21/c 1'
_atom_sites_solution_hydrogens geom
_audit_creation_method SHELXL-2014/7
_audit_update_record
;
2021-08-03 deposited with the CCDC.	2021-10-29 downloaded from the CCDC.
;
_cell_angle_alpha 90
_cell_angle_beta 107.831(4)
_cell_angle_gamma 90
_cell_formula_units_Z 4
_cell_length_a 16.877(3)
_cell_length_b 12.631(2)
_cell_length_c 15.359(3)
_cell_measurement_reflns_used 9138
_cell_measurement_temperature 123(2)
_cell_measurement_theta_max 30.36
_cell_measurement_theta_min 2.97
_cell_volume 3116.9(10)
_computing_cell_refinement 'Bruker Apex V7.51A'
_computing_data_collection 'Bruker Apex V7.51A'
_computing_data_reduction 'Bruker SAINT'
_computing_molecular_graphics 'ORTEP-3v2.01 (Farrugia, 1997)'
_computing_publication_material 'SHELXL-2014/7 (Sheldrick, 2014)'
_computing_structure_refinement 'SHELXL-2014/7 (Sheldrick, 2014)'
_computing_structure_solution 'Bruker SHELXTL'
_diffrn_ambient_temperature 123(2)
_diffrn_measured_fraction_theta_full 0.996
_diffrn_measured_fraction_theta_max 0.998
_diffrn_measurement_device_type 'Bruker Apex Kappa-II-CCD-diffractometer'
_diffrn_measurement_method 'phi and omega scans'
_diffrn_radiation_type MoK\a
_diffrn_radiation_wavelength 0.71073
_diffrn_reflns_av_R_equivalents 0.0731
_diffrn_reflns_av_unetI/netI 0.0454
_diffrn_reflns_Laue_measured_fraction_full 0.996
_diffrn_reflns_Laue_measured_fraction_max 0.998
_diffrn_reflns_limit_h_max 24
_diffrn_reflns_limit_h_min -24
_diffrn_reflns_limit_k_max 18
_diffrn_reflns_limit_k_min -18
_diffrn_reflns_limit_l_max 22
_diffrn_reflns_limit_l_min -22
_diffrn_reflns_number 65680
_diffrn_reflns_point_group_measured_fraction_full 0.996
_diffrn_reflns_point_group_measured_fraction_max 0.998
_diffrn_reflns_theta_full 25.242
_diffrn_reflns_theta_max 30.999
_diffrn_reflns_theta_min 3.397
_diffrn_source 'sealed tube'
_exptl_absorpt_coefficient_mu 0.117
_exptl_absorpt_correction_T_max 0.7470
_exptl_absorpt_correction_T_min 0.7091
_exptl_absorpt_correction_type multi-scan
_exptl_absorpt_process_details '(SADABS; Sheldrick, 2004)'
_exptl_crystal_colour colourless
_exptl_crystal_density_diffrn 1.174
_exptl_crystal_description block
_exptl_crystal_F_000 1192
_exptl_crystal_size_max 0.240
_exptl_crystal_size_mid 0.190
_exptl_crystal_size_min 0.180
_refine_diff_density_max 0.433
_refine_diff_density_min -0.428
_refine_diff_density_rms 0.059
_refine_ls_extinction_method none
_refine_ls_goodness_of_fit_ref 1.022
_refine_ls_hydrogen_treatment constr
_refine_ls_matrix_type full
_refine_ls_number_parameters 369
_refine_ls_number_reflns 9914
_refine_ls_number_restraints 0
_refine_ls_restrained_S_all 1.022
_refine_ls_R_factor_all 0.0700
_refine_ls_R_factor_gt 0.0475
_refine_ls_shift/su_max 0.001
_refine_ls_shift/su_mean 0.000
_refine_ls_structure_factor_coef Fsqd
_refine_ls_weighting_details 'w=1/[\s^2^(Fo^2^)+(0.0640P)^2^+1.0415P] where P=(Fo^2^+2Fc^2^)/3'
_refine_ls_weighting_scheme calc
_refine_ls_wR_factor_gt 0.1181
_refine_ls_wR_factor_ref 0.1343
_reflns_Friedel_coverage 0.000
_reflns_number_gt 7458
_reflns_number_total 9914
_reflns_threshold_expression 'I > 2\s(I)'
_cod_data_source_file d1dt03400f2.cif
_cod_data_source_block is_ls199_1
_cod_original_cell_volume 3116.9(9)
_cod_original_sg_symbol_H-M 'P 21/c'
_cod_database_code 7708649
_shelx_shelxl_version_number 2014/7
_shelx_space_group_comment
;
The symmetry employed for this shelxl refinement is uniquely defined
by the following loop, which should always be used as a source of
symmetry information in preference to the above space-group names.
They are only intended as comments.
;
_shelx_estimated_absorpt_t_min 0.973
_shelx_estimated_absorpt_t_max 0.979

loop_
_space_group_symop_operation_xyz
'x, y, z'
'-x, y+1/2, -z+1/2'
'-x, -y, -z'
'x, -y-1/2, z-1/2'

loop_
_atom_site_label
_atom_site_type_symbol
_atom_site_fract_x
_atom_site_fract_y
_atom_site_fract_z
_atom_site_U_iso_or_equiv
_atom_site_adp_type
_atom_site_occupancy
_atom_site_site_symmetry_order
_atom_site_calc_flag
_atom_site_refinement_flags_posn
_atom_site_refinement_flags_adp
_atom_site_refinement_flags_occupancy
_atom_site_disorder_assembly
_atom_site_disorder_group
C1 C 0.73100(8) 0.41562(10) 0.85238(8) 0.0183(2) Uani 1 1 d . . . . .
C2 C 0.67619(8) 0.42013(11) 0.90562(9) 0.0216(3) Uani 1 1 d . . . . .
C3 C 0.70818(9) 0.42479(15) 1.00104(10) 0.0344(4) Uani 1 1 d . . . . .
H3 H 0.6707 0.4288 1.0361 0.041 Uiso 1 1 calc R U . . .
C4 C 0.79248(10) 0.42375(19) 1.04547(10) 0.0449(5) Uani 1 1 d . . . . .
H4 H 0.8130 0.4269 1.1103 0.054 Uiso 1 1 calc R U . . .
C5 C 0.84688(9) 0.41806(16) 0.99414(10) 0.0381(4) Uani 1 1 d . . . . .
H5 H 0.9052 0.4167 1.0242 0.046 Uiso 1 1 calc R U . . .
C6 C 0.81753(8) 0.41423(12) 0.89920(9) 0.0228(3) Uani 1 1 d . . . . .
C7 C 0.58314(8) 0.41545(11) 0.87186(8) 0.0194(2) Uani 1 1 d . . . . .
C8 C 0.53622(8) 0.50725(11) 0.86939(9) 0.0219(3) Uani 1 1 d . . . . .
C9 C 0.44991(8) 0.49829(11) 0.84801(9) 0.0225(3) Uani 1 1 d . . . . .
H9 H 0.4177 0.5606 0.8453 0.027 Uiso 1 1 calc R U . . .
C10 C 0.40976(8) 0.40139(11) 0.83068(9) 0.0218(3) Uani 1 1 d . . . . .
C11 C 0.45752(8) 0.31091(11) 0.83330(9) 0.0225(3) Uani 1 1 d . . . . .
H11 H 0.4308 0.2440 0.8206 0.027 Uiso 1 1 calc R U . . .
C12 C 0.54386(8) 0.31654(11) 0.85415(9) 0.0203(2) Uani 1 1 d . . . . .
C13 C 0.57702(10) 0.61449(12) 0.88952(12) 0.0313(3) Uani 1 1 d . . . . .
H13A H 0.5371 0.6694 0.8591 0.047 Uiso 1 1 calc R U . . .
H13B H 0.6253 0.6170 0.8668 0.047 Uiso 1 1 calc R U . . .
H13C H 0.5952 0.6268 0.9557 0.047 Uiso 1 1 calc R U . . .
C14 C 0.31710(8) 0.39353(13) 0.81215(10) 0.0285(3) Uani 1 1 d . . . . .
H14A H 0.3050 0.3785 0.8694 0.043 Uiso 1 1 calc R U . . .
H14B H 0.2950 0.3363 0.7683 0.043 Uiso 1 1 calc R U . . .
H14C H 0.2909 0.4606 0.7867 0.043 Uiso 1 1 calc R U . . .
C15 C 0.59444(9) 0.21767(11) 0.85711(11) 0.0278(3) Uani 1 1 d . . . . .
H15A H 0.5589 0.1554 0.8534 0.042 Uiso 1 1 calc R U . . .
H15B H 0.6404 0.2157 0.9145 0.042 Uiso 1 1 calc R U . . .
H15C H 0.6169 0.2176 0.8054 0.042 Uiso 1 1 calc R U . . .
C16 C 0.88300(7) 0.40971(11) 0.85156(8) 0.0195(2) Uani 1 1 d . . . . .
C17 C 0.90449(8) 0.31358(11) 0.81884(9) 0.0214(2) Uani 1 1 d . . . . .
C18 C 0.96893(8) 0.31228(11) 0.77982(9) 0.0226(3) Uani 1 1 d . . . . .
H18 H 0.9830 0.2472 0.7572 0.027 Uiso 1 1 calc R U . . .
C19 C 1.01325(8) 0.40278(11) 0.77285(9) 0.0204(2) Uani 1 1 d . . . . .
C20 C 0.99281(8) 0.49625(10) 0.80835(9) 0.0202(2) Uani 1 1 d . . . . .
H20 H 1.0232 0.5587 0.8052 0.024 Uiso 1 1 calc R U . . .
C21 C 0.92914(8) 0.50142(10) 0.84847(9) 0.0198(2) Uani 1 1 d . . . . .
C22 C 0.86057(10) 0.21183(12) 0.82631(12) 0.0327(3) Uani 1 1 d . . . . .
H22A H 0.8136 0.2014 0.7707 0.049 Uiso 1 1 calc R U . . .
H22B H 0.8400 0.2153 0.8794 0.049 Uiso 1 1 calc R U . . .
H22C H 0.8995 0.1525 0.8338 0.049 Uiso 1 1 calc R U . . .
C23 C 1.08139(9) 0.39999(12) 0.72851(11) 0.0303(3) Uani 1 1 d . . . . .
H23A H 1.0568 0.4019 0.6619 0.045 Uiso 1 1 calc R U . . .
H23B H 1.1139 0.3349 0.7463 0.045 Uiso 1 1 calc R U . . .
H23C H 1.1179 0.4614 0.7485 0.045 Uiso 1 1 calc R U . . .
C24 C 0.91266(9) 0.60396(12) 0.88994(11) 0.0293(3) Uani 1 1 d . . . . .
H24A H 0.9325 0.5984 0.9568 0.044 Uiso 1 1 calc R U . . .
H24B H 0.8527 0.6185 0.8698 0.044 Uiso 1 1 calc R U . . .
H24C H 0.9420 0.6617 0.8703 0.044 Uiso 1 1 calc R U . . .
C25 C 0.59325(8) 0.39076(10) 0.66924(8) 0.0192(2) Uani 1 1 d . . . . .
H25 H 0.5698 0.3464 0.7093 0.023 Uiso 1 1 calc R U . . .
C26 C 0.57901(9) 0.32890(12) 0.58005(9) 0.0273(3) Uani 1 1 d . . . . .
H26A H 0.5191 0.3191 0.5507 0.041 Uiso 1 1 calc R U . . .
H26B H 0.6061 0.2596 0.5934 0.041 Uiso 1 1 calc R U . . .
H26C H 0.6027 0.3684 0.5390 0.041 Uiso 1 1 calc R U . . .
C27 C 0.54360(8) 0.49333(12) 0.65232(10) 0.0252(3) Uani 1 1 d . . . . .
H27A H 0.5558 0.5331 0.6032 0.038 Uiso 1 1 calc R U . . .
H27B H 0.5590 0.5359 0.7084 0.038 Uiso 1 1 calc R U . . .
H27C H 0.4840 0.4770 0.6346 0.038 Uiso 1 1 calc R U . . .
C28 C 0.72964(7) 0.53960(10) 0.69631(8) 0.0183(2) Uani 1 1 d . . . . .
C29 C 0.76194(8) 0.55884(10) 0.61456(8) 0.0184(2) Uani 1 1 d . . . . .
C30 C 0.80879(9) 0.46285(11) 0.59366(9) 0.0225(3) Uani 1 1 d . . . . .
H30A H 0.7709 0.4011 0.5784 0.027 Uiso 1 1 calc R U . . .
H30B H 0.8559 0.4448 0.6483 0.027 Uiso 1 1 calc R U . . .
C31 C 0.84166(10) 0.48755(13) 0.51312(10) 0.0294(3) Uani 1 1 d . . . . .
H31 H 0.8727 0.4248 0.5007 0.035 Uiso 1 1 calc R U . . .
C32 C 0.76806(10) 0.51166(14) 0.42848(10) 0.0347(4) Uani 1 1 d . . . . .
H32A H 0.7306 0.4495 0.4131 0.042 Uiso 1 1 calc R U . . .
H32B H 0.7884 0.5266 0.3758 0.042 Uiso 1 1 calc R U . . .
C33 C 0.72028(9) 0.60774(13) 0.44729(10) 0.0319(3) Uani 1 1 d . . . . .
H33 H 0.6722 0.6233 0.3918 0.038 Uiso 1 1 calc R U . . .
C34 C 0.77859(10) 0.70348(13) 0.46923(11) 0.0334(3) Uani 1 1 d . . . . .
H34A H 0.7482 0.7663 0.4808 0.040 Uiso 1 1 calc R U . . .
H34B H 0.7989 0.7193 0.4166 0.040 Uiso 1 1 calc R U . . .
C35 C 0.85242(9) 0.67932(12) 0.55390(10) 0.0283(3) Uani 1 1 d . . . . .
H35 H 0.8905 0.7419 0.5685 0.034 Uiso 1 1 calc R U . . .
C36 C 0.89981(9) 0.58333(13) 0.53577(10) 0.0306(3) Uani 1 1 d . . . . .
H36A H 0.9477 0.5680 0.5905 0.037 Uiso 1 1 calc R U . . .
H36B H 0.9215 0.5983 0.4840 0.037 Uiso 1 1 calc R U . . .
C37 C 0.82057(8) 0.65559(11) 0.63529(10) 0.0238(3) Uani 1 1 d . . . . .
H37A H 0.7904 0.7180 0.6480 0.029 Uiso 1 1 calc R U . . .
H37B H 0.8683 0.6413 0.6904 0.029 Uiso 1 1 calc R U . . .
C38 C 0.68797(8) 0.58510(12) 0.52886(9) 0.0257(3) Uani 1 1 d . . . . .
H38A H 0.6487 0.5247 0.5142 0.031 Uiso 1 1 calc R U . . .
H38B H 0.6578 0.6478 0.5411 0.031 Uiso 1 1 calc R U . . .
O1 O 0.71879(6) 0.61263(8) 0.74256(7) 0.0257(2) Uani 1 1 d . . . . .
P1 P 0.70822(2) 0.39800(3) 0.72743(2) 0.01636(8) Uani 1 1 d . . . . .

loop_
_atom_site_aniso_label
_atom_site_aniso_U_11
_atom_site_aniso_U_22
_atom_site_aniso_U_33
_atom_site_aniso_U_23
_atom_site_aniso_U_13
_atom_site_aniso_U_12
C1 0.0151(5) 0.0244(6) 0.0155(5) -0.0001(4) 0.0052(4) 0.0004(4)
C2 0.0156(5) 0.0318(7) 0.0182(6) -0.0015(5) 0.0064(4) -0.0012(5)
C3 0.0195(6) 0.0671(11) 0.0188(6) -0.0046(7) 0.0091(5) -0.0020(7)
C4 0.0225(7) 0.0968(16) 0.0145(6) -0.0042(8) 0.0043(5) -0.0014(8)
C5 0.0169(6) 0.0777(13) 0.0182(6) -0.0008(7) 0.0033(5) -0.0002(7)
C6 0.0154(5) 0.0369(7) 0.0167(6) 0.0000(5) 0.0057(4) 0.0012(5)
C7 0.0152(5) 0.0282(6) 0.0160(5) -0.0015(5) 0.0064(4) -0.0008(5)
C8 0.0189(6) 0.0260(6) 0.0225(6) -0.0054(5) 0.0091(5) -0.0033(5)
C9 0.0181(6) 0.0266(6) 0.0244(6) -0.0030(5) 0.0088(5) 0.0018(5)
C10 0.0166(5) 0.0313(7) 0.0185(6) -0.0008(5) 0.0067(4) -0.0027(5)
C11 0.0208(6) 0.0254(6) 0.0232(6) 0.0000(5) 0.0094(5) -0.0046(5)
C12 0.0203(6) 0.0239(6) 0.0189(6) 0.0020(5) 0.0090(5) 0.0007(5)
C13 0.0276(7) 0.0283(7) 0.0403(8) -0.0122(6) 0.0139(6) -0.0070(6)
C14 0.0171(6) 0.0413(8) 0.0274(7) -0.0020(6) 0.0075(5) -0.0035(6)
C15 0.0305(7) 0.0247(7) 0.0321(7) 0.0060(6) 0.0153(6) 0.0046(6)
C16 0.0135(5) 0.0287(6) 0.0162(5) 0.0019(5) 0.0043(4) 0.0030(5)
C17 0.0175(5) 0.0232(6) 0.0232(6) 0.0051(5) 0.0059(5) 0.0026(5)
C18 0.0211(6) 0.0218(6) 0.0261(6) 0.0020(5) 0.0089(5) 0.0060(5)
C19 0.0153(5) 0.0256(6) 0.0213(6) 0.0034(5) 0.0072(4) 0.0050(5)
C20 0.0150(5) 0.0228(6) 0.0220(6) 0.0005(5) 0.0045(4) 0.0002(4)
C21 0.0144(5) 0.0253(6) 0.0182(5) -0.0028(5) 0.0028(4) 0.0023(4)
C22 0.0293(7) 0.0246(7) 0.0468(9) 0.0107(6) 0.0157(7) 0.0022(6)
C23 0.0264(7) 0.0331(8) 0.0385(8) 0.0029(6) 0.0206(6) 0.0047(6)
C24 0.0211(6) 0.0337(8) 0.0313(7) -0.0132(6) 0.0054(5) 0.0017(6)
C25 0.0180(5) 0.0231(6) 0.0160(5) 0.0002(5) 0.0044(4) -0.0031(5)
C26 0.0322(7) 0.0289(7) 0.0187(6) -0.0033(5) 0.0050(5) -0.0085(6)
C27 0.0180(6) 0.0329(7) 0.0232(6) 0.0022(5) 0.0041(5) 0.0018(5)
C28 0.0151(5) 0.0200(6) 0.0188(5) 0.0009(5) 0.0038(4) 0.0000(4)
C29 0.0168(5) 0.0205(6) 0.0177(5) 0.0024(5) 0.0047(4) -0.0017(4)
C30 0.0267(6) 0.0232(6) 0.0205(6) 0.0007(5) 0.0114(5) 0.0001(5)
C31 0.0334(7) 0.0352(8) 0.0243(7) -0.0010(6) 0.0157(6) -0.0033(6)
C32 0.0388(8) 0.0472(9) 0.0196(6) -0.0017(6) 0.0114(6) -0.0170(7)
C33 0.0244(7) 0.0454(9) 0.0212(6) 0.0132(6) 0.0000(5) -0.0100(6)
C34 0.0296(7) 0.0365(8) 0.0312(8) 0.0149(6) 0.0050(6) -0.0075(6)
C35 0.0238(6) 0.0319(7) 0.0277(7) 0.0043(6) 0.0057(5) -0.0111(6)
C36 0.0233(7) 0.0463(9) 0.0244(7) 0.0040(6) 0.0105(5) -0.0055(6)
C37 0.0214(6) 0.0234(6) 0.0254(6) 0.0002(5) 0.0055(5) -0.0053(5)
C38 0.0188(6) 0.0336(7) 0.0216(6) 0.0078(5) 0.0017(5) -0.0060(5)
O1 0.0288(5) 0.0219(5) 0.0291(5) -0.0035(4) 0.0127(4) 0.0002(4)
P1 0.01586(14) 0.01890(15) 0.01470(14) 0.00062(11) 0.00524(11) 0.00039(11)

loop_
_atom_type_symbol
_atom_type_description
_atom_type_scat_dispersion_real
_atom_type_scat_dispersion_imag
_atom_type_scat_source
C C 0.0033 0.0016 'International Tables Vol C Tables 4.2.6.8 and 6.1.1.4'
H H 0.0000 0.0000 'International Tables Vol C Tables 4.2.6.8 and 6.1.1.4'
O O 0.0106 0.0060 'International Tables Vol C Tables 4.2.6.8 and 6.1.1.4'
P P 0.1023 0.0942 'International Tables Vol C Tables 4.2.6.8 and 6.1.1.4'

loop_
_geom_angle_atom_site_label_1
_geom_angle_atom_site_label_2
_geom_angle_atom_site_label_3
_geom_angle
_geom_angle_site_symmetry_1
_geom_angle_site_symmetry_3
_geom_angle_publ_flag
C2 C1 C6 117.59(11) . . ?
C2 C1 P1 129.84(10) . . ?
C6 C1 P1 112.28(9) . . ?
C3 C2 C1 119.83(12) . . ?
C3 C2 C7 113.07(11) . . ?
C1 C2 C7 127.03(12) . . ?
C4 C3 C2 121.84(13) . . ?
C4 C3 H3 119.1 . . ?
C2 C3 H3 119.1 . . ?
C3 C4 C5 118.92(14) . . ?
C3 C4 H4 120.5 . . ?
C5 C4 H4 120.5 . . ?
C4 C5 C6 120.95(14) . . ?
C4 C5 H5 119.5 . . ?
C6 C5 H5 119.5 . . ?
C5 C6 C1 120.86(12) . . ?
C5 C6 C16 115.69(12) . . ?
C1 C6 C16 123.45(11) . . ?
C8 C7 C12 120.25(11) . . ?
C8 C7 C2 120.15(12) . . ?
C12 C7 C2 119.10(12) . . ?
C9 C8 C7 118.72(12) . . ?
C9 C8 C13 119.94(12) . . ?
C7 C8 C13 121.34(12) . . ?
C10 C9 C8 122.05(12) . . ?
C10 C9 H9 119.0 . . ?
C8 C9 H9 119.0 . . ?
C9 C10 C11 118.37(12) . . ?
C9 C10 C14 120.91(13) . . ?
C11 C10 C14 120.69(13) . . ?
C10 C11 C12 121.32(13) . . ?
C10 C11 H11 119.3 . . ?
C12 C11 H11 119.3 . . ?
C11 C12 C7 119.27(12) . . ?
C11 C12 C15 120.50(12) . . ?
C7 C12 C15 120.23(12) . . ?
C8 C13 H13A 109.5 . . ?
C8 C13 H13B 109.5 . . ?
H13A C13 H13B 109.5 . . ?
C8 C13 H13C 109.5 . . ?
H13A C13 H13C 109.5 . . ?
H13B C13 H13C 109.5 . . ?
C10 C14 H14A 109.5 . . ?
C10 C14 H14B 109.5 . . ?
H14A C14 H14B 109.5 . . ?
C10 C14 H14C 109.5 . . ?
H14A C14 H14C 109.5 . . ?
H14B C14 H14C 109.5 . . ?
C12 C15 H15A 109.5 . . ?
C12 C15 H15B 109.5 . . ?
H15A C15 H15B 109.5 . . ?
C12 C15 H15C 109.5 . . ?
H15A C15 H15C 109.5 . . ?
H15B C15 H15C 109.5 . . ?
C17 C16 C21 119.65(11) . . ?
C17 C16 C6 121.11(12) . . ?
C21 C16 C6 118.90(12) . . ?
C18 C17 C16 119.05(12) . . ?
C18 C17 C22 119.34(12) . . ?
C16 C17 C22 121.60(12) . . ?
C19 C18 C17 122.24(12) . . ?
C19 C18 H18 118.9 . . ?
C17 C18 H18 118.9 . . ?
C20 C19 C18 117.76(12) . . ?
C20 C19 C23 120.91(12) . . ?
C18 C19 C23 121.32(12) . . ?
C19 C20 C21 122.10(12) . . ?
C19 C20 H20 119.0 . . ?
C21 C20 H20 119.0 . . ?
C20 C21 C16 119.11(12) . . ?
C20 C21 C24 119.62(12) . . ?
C16 C21 C24 121.25(12) . . ?
C17 C22 H22A 109.5 . . ?
C17 C22 H22B 109.5 . . ?
H22A C22 H22B 109.5 . . ?
C17 C22 H22C 109.5 . . ?
H22A C22 H22C 109.5 . . ?
H22B C22 H22C 109.5 . . ?
C19 C23 H23A 109.5 . . ?
C19 C23 H23B 109.5 . . ?
H23A C23 H23B 109.5 . . ?
C19 C23 H23C 109.5 . . ?
H23A C23 H23C 109.5 . . ?
H23B C23 H23C 109.5 . . ?
C21 C24 H24A 109.5 . . ?
C21 C24 H24B 109.5 . . ?
H24A C24 H24B 109.5 . . ?
C21 C24 H24C 109.5 . . ?
H24A C24 H24C 109.5 . . ?
H24B C24 H24C 109.5 . . ?
C27 C25 C26 110.77(11) . . ?
C27 C25 P1 118.40(9) . . ?
C26 C25 P1 107.92(9) . . ?
C27 C25 H25 106.3 . . ?
C26 C25 H25 106.3 . . ?
P1 C25 H25 106.3 . . ?
C25 C26 H26A 109.5 . . ?
C25 C26 H26B 109.5 . . ?
H26A C26 H26B 109.5 . . ?
C25 C26 H26C 109.5 . . ?
H26A C26 H26C 109.5 . . ?
H26B C26 H26C 109.5 . . ?
C25 C27 H27A 109.5 . . ?
C25 C27 H27B 109.5 . . ?
H27A C27 H27B 109.5 . . ?
C25 C27 H27C 109.5 . . ?
H27A C27 H27C 109.5 . . ?
H27B C27 H27C 109.5 . . ?
O1 C28 C29 120.98(12) . . ?
O1 C28 P1 119.40(10) . . ?
C29 C28 P1 119.61(9) . . ?
C28 C29 C30 112.41(10) . . ?
C28 C29 C37 108.83(10) . . ?
C30 C29 C37 109.27(11) . . ?
C28 C29 C38 109.51(10) . . ?
C30 C29 C38 108.95(11) . . ?
C37 C29 C38 107.77(10) . . ?
C29 C30 C31 110.16(11) . . ?
C29 C30 H30A 109.6 . . ?
C31 C30 H30A 109.6 . . ?
C29 C30 H30B 109.6 . . ?
C31 C30 H30B 109.6 . . ?
H30A C30 H30B 108.1 . . ?
C32 C31 C36 109.49(13) . . ?
C32 C31 C30 109.01(12) . . ?
C36 C31 C30 110.04(12) . . ?
C32 C31 H31 109.4 . . ?
C36 C31 H31 109.4 . . ?
C30 C31 H31 109.4 . . ?
C31 C32 C33 109.56(12) . . ?
C31 C32 H32A 109.8 . . ?
C33 C32 H32A 109.8 . . ?
C31 C32 H32B 109.8 . . ?
C33 C32 H32B 109.8 . . ?
H32A C32 H32B 108.2 . . ?
C34 C33 C32 109.10(13) . . ?
C34 C33 C38 109.39(13) . . ?
C32 C33 C38 110.15(12) . . ?
C34 C33 H33 109.4 . . ?
C32 C33 H33 109.4 . . ?
C38 C33 H33 109.4 . . ?
C33 C34 C35 109.31(12) . . ?
C33 C34 H34A 109.8 . . ?
C35 C34 H34A 109.8 . . ?
C33 C34 H34B 109.8 . . ?
C35 C34 H34B 109.8 . . ?
H34A C34 H34B 108.3 . . ?
C36 C35 C34 109.84(13) . . ?
C36 C35 C37 109.13(12) . . ?
C34 C35 C37 109.51(12) . . ?
C36 C35 H35 109.4 . . ?
C34 C35 H35 109.4 . . ?
C37 C35 H35 109.4 . . ?
C35 C36 C31 109.56(12) . . ?
C35 C36 H36A 109.8 . . ?
C31 C36 H36A 109.8 . . ?
C35 C36 H36B 109.8 . . ?
C31 C36 H36B 109.8 . . ?
H36A C36 H36B 108.2 . . ?
C35 C37 C29 110.44(11) . . ?
C35 C37 H37A 109.6 . . ?
C29 C37 H37A 109.6 . . ?
C35 C37 H37B 109.6 . . ?
C29 C37 H37B 109.6 . . ?
H37A C37 H37B 108.1 . . ?
C33 C38 C29 109.74(11) . . ?
C33 C38 H38A 109.7 . . ?
C29 C38 H38A 109.7 . . ?
C33 C38 H38B 109.7 . . ?
C29 C38 H38B 109.7 . . ?
H38A C38 H38B 108.2 . . ?
C1 P1 C25 110.87(6) . . ?
C1 P1 C28 98.70(6) . . ?
C25 P1 C28 100.00(6) . . ?

loop_
_geom_bond_atom_site_label_1
_geom_bond_atom_site_label_2
_geom_bond_distance
_geom_bond_site_symmetry_2
_geom_bond_publ_flag
C1 C2 1.4110(17) . ?
C1 C6 1.4167(17) . ?
C1 P1 1.8515(13) . ?
C2 C3 1.3993(19) . ?
C2 C7 1.4966(17) . ?
C3 C4 1.377(2) . ?
C3 H3 0.9500 . ?
C4 C5 1.383(2) . ?
C4 H4 0.9500 . ?
C5 C6 1.3898(19) . ?
C5 H5 0.9500 . ?
C6 C16 1.5016(17) . ?
C7 C8 1.3981(18) . ?
C7 C12 1.4014(18) . ?
C8 C9 1.3963(18) . ?
C8 C13 1.5081(19) . ?
C9 C10 1.3848(19) . ?
C9 H9 0.9500 . ?
C10 C11 1.3920(19) . ?
C10 C14 1.5047(18) . ?
C11 C12 1.3947(18) . ?
C11 H11 0.9500 . ?
C12 C15 1.5055(19) . ?
C13 H13A 0.9800 . ?
C13 H13B 0.9800 . ?
C13 H13C 0.9800 . ?
C14 H14A 0.9800 . ?
C14 H14B 0.9800 . ?
C14 H14C 0.9800 . ?
C15 H15A 0.9800 . ?
C15 H15B 0.9800 . ?
C15 H15C 0.9800 . ?
C16 C17 1.4035(18) . ?
C16 C21 1.4047(19) . ?
C17 C18 1.3933(18) . ?
C17 C22 1.5056(19) . ?
C18 C19 1.3880(19) . ?
C18 H18 0.9500 . ?
C19 C20 1.3876(18) . ?
C19 C23 1.5058(18) . ?
C20 C21 1.3943(17) . ?
C20 H20 0.9500 . ?
C21 C24 1.5064(19) . ?
C22 H22A 0.9800 . ?
C22 H22B 0.9800 . ?
C22 H22C 0.9800 . ?
C23 H23A 0.9800 . ?
C23 H23B 0.9800 . ?
C23 H23C 0.9800 . ?
C24 H24A 0.9800 . ?
C24 H24B 0.9800 . ?
C24 H24C 0.9800 . ?
C25 C27 1.5214(19) . ?
C25 C26 1.5307(18) . ?
C25 P1 1.8736(13) . ?
C25 H25 1.0000 . ?
C26 H26A 0.9800 . ?
C26 H26B 0.9800 . ?
C26 H26C 0.9800 . ?
C27 H27A 0.9800 . ?
C27 H27B 0.9800 . ?
C27 H27C 0.9800 . ?
C28 O1 1.2118(16) . ?
C28 C29 1.5337(17) . ?
C28 P1 1.9142(13) . ?
C29 C30 1.5341(18) . ?
C29 C37 1.5431(18) . ?
C29 C38 1.5474(18) . ?
C30 C31 1.5348(19) . ?
C30 H30A 0.9900 . ?
C30 H30B 0.9900 . ?
C31 C32 1.529(2) . ?
C31 C36 1.529(2) . ?
C31 H31 1.0000 . ?
C32 C33 1.533(3) . ?
C32 H32A 0.9900 . ?
C32 H32B 0.9900 . ?
C33 C34 1.530(2) . ?
C33 C38 1.539(2) . ?
C33 H33 1.0000 . ?
C34 C35 1.531(2) . ?
C34 H34A 0.9900 . ?
C34 H34B 0.9900 . ?
C35 C36 1.524(2) . ?
C35 C37 1.534(2) . ?
C35 H35 1.0000 . ?
C36 H36A 0.9900 . ?
C36 H36B 0.9900 . ?
C37 H37A 0.9900 . ?
C37 H37B 0.9900 . ?
C38 H38A 0.9900 . ?
C38 H38B 0.9900 . ?

loop_
_geom_torsion_atom_site_label_1
_geom_torsion_atom_site_label_2
_geom_torsion_atom_site_label_3
_geom_torsion_atom_site_label_4
_geom_torsion
_geom_torsion_site_symmetry_1
_geom_torsion_site_symmetry_2
_geom_torsion_site_symmetry_3
_geom_torsion_site_symmetry_4
_geom_torsion_publ_flag
C6 C1 C2 C3 1.0(2) . . . . ?
P1 C1 C2 C3 174.39(12) . . . . ?
C6 C1 C2 C7 -175.82(13) . . . . ?
P1 C1 C2 C7 -2.5(2) . . . . ?
C1 C2 C3 C4 -0.9(3) . . . . ?
C7 C2 C3 C4 176.43(17) . . . . ?
C2 C3 C4 C5 0.1(3) . . . . ?
C3 C4 C5 C6 0.5(3) . . . . ?
C4 C5 C6 C1 -0.3(3) . . . . ?
C4 C5 C6 C16 179.18(18) . . . . ?
C2 C1 C6 C5 -0.5(2) . . . . ?
P1 C1 C6 C5 -174.99(13) . . . . ?
C2 C1 C6 C16 -179.91(13) . . . . ?
P1 C1 C6 C16 5.61(17) . . . . ?
C3 C2 C7 C8 77.69(17) . . . . ?
C1 C2 C7 C8 -105.26(16) . . . . ?
C3 C2 C7 C12 -94.14(16) . . . . ?
C1 C2 C7 C12 82.90(18) . . . . ?
C12 C7 C8 C9 -0.71(19) . . . . ?
C2 C7 C8 C9 -172.46(12) . . . . ?
C12 C7 C8 C13 179.10(13) . . . . ?
C2 C7 C8 C13 7.35(19) . . . . ?
C7 C8 C9 C10 1.0(2) . . . . ?
C13 C8 C9 C10 -178.78(13) . . . . ?
C8 C9 C10 C11 -1.1(2) . . . . ?
C8 C9 C10 C14 177.10(13) . . . . ?
C9 C10 C11 C12 1.0(2) . . . . ?
C14 C10 C11 C12 -177.29(12) . . . . ?
C10 C11 C12 C7 -0.7(2) . . . . ?
C10 C11 C12 C15 179.68(12) . . . . ?
C8 C7 C12 C11 0.55(19) . . . . ?
C2 C7 C12 C11 172.38(12) . . . . ?
C8 C7 C12 C15 -179.81(12) . . . . ?
C2 C7 C12 C15 -7.98(18) . . . . ?
C5 C6 C16 C17 99.97(17) . . . . ?
C1 C6 C16 C17 -80.61(18) . . . . ?
C5 C6 C16 C21 -73.35(18) . . . . ?
C1 C6 C16 C21 106.07(16) . . . . ?
C21 C16 C17 C18 -3.05(19) . . . . ?
C6 C16 C17 C18 -176.32(12) . . . . ?
C21 C16 C17 C22 175.94(13) . . . . ?
C6 C16 C17 C22 2.67(19) . . . . ?
C16 C17 C18 C19 0.6(2) . . . . ?
C22 C17 C18 C19 -178.44(13) . . . . ?
C17 C18 C19 C20 1.5(2) . . . . ?
C17 C18 C19 C23 -178.61(13) . . . . ?
C18 C19 C20 C21 -1.14(19) . . . . ?
C23 C19 C20 C21 178.98(13) . . . . ?
C19 C20 C21 C16 -1.3(2) . . . . ?
C19 C20 C21 C24 177.00(12) . . . . ?
C17 C16 C21 C20 3.40(19) . . . . ?
C6 C16 C21 C20 176.82(12) . . . . ?
C17 C16 C21 C24 -174.87(12) . . . . ?
C6 C16 C21 C24 -1.45(18) . . . . ?
O1 C28 C29 C30 153.28(12) . . . . ?
P1 C28 C29 C30 -25.45(14) . . . . ?
O1 C28 C29 C37 32.10(16) . . . . ?
P1 C28 C29 C37 -146.63(9) . . . . ?
O1 C28 C29 C38 -85.47(15) . . . . ?
P1 C28 C29 C38 95.80(11) . . . . ?
C28 C29 C30 C31 -178.47(11) . . . . ?
C37 C29 C30 C31 -57.54(14) . . . . ?
C38 C29 C30 C31 59.96(14) . . . . ?
C29 C30 C31 C32 -61.13(15) . . . . ?
C29 C30 C31 C36 58.95(16) . . . . ?
C36 C31 C32 C33 -60.09(15) . . . . ?
C30 C31 C32 C33 60.33(15) . . . . ?
C31 C32 C33 C34 60.41(15) . . . . ?
C31 C32 C33 C38 -59.68(15) . . . . ?
C32 C33 C34 C35 -60.12(16) . . . . ?
C38 C33 C34 C35 60.43(17) . . . . ?
C33 C34 C35 C36 60.05(16) . . . . ?
C33 C34 C35 C37 -59.78(17) . . . . ?
C34 C35 C36 C31 -59.65(15) . . . . ?
C37 C35 C36 C31 60.41(15) . . . . ?
C32 C31 C36 C35 59.57(15) . . . . ?
C30 C31 C36 C35 -60.23(16) . . . . ?
C36 C35 C37 C29 -59.98(15) . . . . ?
C34 C35 C37 C29 60.29(16) . . . . ?
C28 C29 C37 C35 -178.47(11) . . . . ?
C30 C29 C37 C35 58.45(14) . . . . ?
C38 C29 C37 C35 -59.80(14) . . . . ?
C34 C33 C38 C29 -61.26(16) . . . . ?
C32 C33 C38 C29 58.65(15) . . . . ?
C28 C29 C38 C33 178.32(12) . . . . ?
C30 C29 C38 C33 -58.36(14) . . . . ?
C37 C29 C38 C33 60.09(15) . . . . ?
C2 C1 P1 C25 2.38(15) . . . . ?
C6 C1 P1 C25 176.01(10) . . . . ?
C2 C1 P1 C28 106.65(13) . . . . ?
C6 C1 P1 C28 -79.72(11) . . . . ?
C27 C25 P1 C1 78.34(11) . . . . ?
C26 C25 P1 C1 -154.90(9) . . . . ?
C27 C25 P1 C28 -25.06(11) . . . . ?
C26 C25 P1 C28 101.70(9) . . . . ?
